data_2209182
loop_
_publ_author_name
'Liu, Hua-Li'
'Cheng, Kui'
'Li, Zhi-Bin'

_publ_section_title
;
 Diazidodipyridinenickel(II)
;
_journal_coeditor_code HB2044
_journal_issue 6
_journal_name_full 'Acta Crystallographica Section E'
_journal_page_first m1205
_journal_page_last m1206
_journal_paper_doi 10.1107/S1600536806015686
_journal_volume 62
_journal_year 2006
_chemical_formula_iupac '[Ni (N3)2 (C5 H5 N1)2]'
_chemical_formula_moiety 'C10 H10 N8 Ni'
_chemical_formula_sum 'C10 H10 N8 Ni'
_chemical_formula_weight 300.95
_chemical_name_systematic
;
Diazidodipyridinenickel(II)
;
_space_group_IT_number 15
_symmetry_cell_setting monoclinic
_symmetry_space_group_name_Hall '-C 2yc'
_symmetry_space_group_name_H-M 'C 1 2/c 1'
_atom_sites_solution_hydrogens geom
_atom_sites_solution_primary direct
_atom_sites_solution_secondary difmap
_audit_creation_method SHELXL-97
_cell_angle_alpha 90.00
_cell_angle_beta 100.766(3)
_cell_angle_gamma 90.00
_cell_formula_units_Z 8
_cell_length_a 12.7646(16)
_cell_length_b 14.1998(16)
_cell_length_c 14.1347(17)
_cell_measurement_reflns_used 3601
_cell_measurement_temperature 293(2)
_cell_measurement_theta_max 26.50
_cell_measurement_theta_min 1.53
_cell_volume 2516.9(5)
_computing_cell_refinement 'SAINT (Siemens, 1996)'
_computing_data_collection 'SMART (Siemens, 1996)'
_computing_data_reduction SAINT
_computing_molecular_graphics 'SHELXTL (Sheldrick, 1997b)'
_computing_publication_material SHELXTL
_computing_structure_refinement 'SHELXL97 (Sheldrick, 1997a)'
_computing_structure_solution 'SHELXS97 (Sheldrick, 1997a)'
_diffrn_ambient_temperature 293(2)
_diffrn_measured_fraction_theta_full 0.992
_diffrn_measured_fraction_theta_max 0.992
_diffrn_measurement_device_type 'Bruker SMART CCD area-detector'
_diffrn_measurement_method \w
_diffrn_radiation_monochromator graphite
_diffrn_radiation_source 'fine-focus sealed tube'
_diffrn_radiation_type MoK\a
_diffrn_radiation_wavelength 0.71073
_diffrn_reflns_av_R_equivalents 0.0702
_diffrn_reflns_av_sigmaI/netI 0.0576
_diffrn_reflns_limit_h_max 16
_diffrn_reflns_limit_h_min -13
_diffrn_reflns_limit_k_max 17
_diffrn_reflns_limit_k_min -17
_diffrn_reflns_limit_l_max 10
_diffrn_reflns_limit_l_min -17
_diffrn_reflns_number 6765
_diffrn_reflns_theta_full 26.50
_diffrn_reflns_theta_max 26.50
_diffrn_reflns_theta_min 2.17
_diffrn_standards_decay_% 0
_diffrn_standards_number 0
_exptl_absorpt_coefficient_mu 1.541
_exptl_absorpt_correction_T_max 0.735
_exptl_absorpt_correction_T_min 0.589
_exptl_absorpt_correction_type multi-scan
_exptl_absorpt_process_details '(SADABS; Sheldrick, 1996)'
_exptl_crystal_colour blue
_exptl_crystal_density_diffrn 1.588
_exptl_crystal_density_method 'not measured'
_exptl_crystal_description block
_exptl_crystal_F_000 1232
_exptl_crystal_size_max 0.35
_exptl_crystal_size_mid 0.31
_exptl_crystal_size_min 0.20
_refine_diff_density_max 0.288
_refine_diff_density_min -0.478
_refine_ls_extinction_method none
_refine_ls_goodness_of_fit_ref 1.039
_refine_ls_hydrogen_treatment constr
_refine_ls_matrix_type full
_refine_ls_number_parameters 176
_refine_ls_number_reflns 2593
_refine_ls_number_restraints 152
_refine_ls_restrained_S_all 1.052
_refine_ls_R_factor_all 0.0508
_refine_ls_R_factor_gt 0.0397
_refine_ls_shift/su_max 0.000
_refine_ls_shift/su_mean 0.000
_refine_ls_structure_factor_coef Fsqd
_refine_ls_weighting_details 'calc w=1/[\s^2^(Fo^2^)+(0.0471P)^2^+0.0859P] where P=(Fo^2^+2Fc^2^)/3'
_refine_ls_weighting_scheme calc
_refine_ls_wR_factor_gt 0.0949
_refine_ls_wR_factor_ref 0.1045
_reflns_number_gt 2061
_reflns_number_total 2593
_reflns_threshold_expression I>2\s(I)
_cod_data_source_file hb2044.cif
_cod_data_source_block I
_cod_depositor_comments
;
The following automatic conversions were performed:
'_symmetry_cell_setting' value 'Monoclinic' changed to 'monoclinic'
according to '/home/saulius/struct/CIF-dictionaries/cif_core.dic'
dictionary named 'cif_core.dic' version 2.4.1 from 2010-06-29.

Automatic conversion script
Id: cif_fix_enum 1527 2010-12-29 10:47:43Z saulius 

The following automatic conversions were performed:

'_symmetry_cell_setting' value 'Monoclinic' changed to 'monoclinic'
according to /home/saulius/struct/CIF-dictionaries/cif_core.dic
dictionary named 'cif_core.dic' version 2.4.1 from 2010-06-29.

Automatic conversion script
Id: cif_fix_values 1715 2011-07-08 13:25:40Z adriana 
;
_cod_original_sg_symbol_Hall '-c 2yc'
_cod_original_sg_symbol_H-M 'C 2/c'
_cod_database_code 2209182
_cod_database_fobs_code 2209182

loop_
_symmetry_equiv_pos_as_xyz
'x, y, z'
'-x, y, -z+1/2'
'x+1/2, y+1/2, z'
'-x+1/2, y+1/2, -z+1/2'
'-x, -y, -z'
'x, -y, z-1/2'
'-x+1/2, -y+1/2, -z'
'x+1/2, -y+1/2, z-1/2'

loop_
_atom_site_type_symbol
_atom_site_label
_atom_site_fract_x
_atom_site_fract_y
_atom_site_fract_z
_atom_site_U_iso_or_equiv
_atom_site_adp_type
_atom_site_calc_flag
_atom_site_refinement_flags
_atom_site_occupancy
Ni Ni1 0.5000 0.27065(3) 0.7500 0.04009(18) Uani d SU 1
Ni Ni2 0.2500 0.2500 0.5000 0.04146(18) Uani d SU 1
N N1 0.5000 0.1258(2) 0.7500 0.0503(8) Uani d SU 1
N N2 0.5000 0.4166(2) 0.7500 0.0491(8) Uani d SDU 1
N N3 0.55407(19) 0.27085(15) 0.89221(17) 0.0482(6) Uani d U 1
N N4 0.4931(2) 0.25992(14) 0.94727(19) 0.0431(6) Uani d U 1
N N5 0.4382(2) 0.24990(19) 1.0016(2) 0.0733(9) Uani d U 1
N N6 0.25379(17) 0.11101(15) 0.53003(17) 0.0449(5) Uani d U 1
N N7 0.31177(19) 0.22258(16) 0.38266(19) 0.0538(6) Uani d U 1
N N8 0.2542(2) 0.22687(15) 0.30438(19) 0.0465(6) Uani d U 1
N N9 0.2010(3) 0.2280(2) 0.2300(2) 0.0800(9) Uani d U 1
C C1 0.4236(3) 0.0770(2) 0.7815(2) 0.0659(9) Uani d U 1
H H1 0.3701 0.1098 0.8040 0.079 Uiso calc R 1
C C2 0.4213(3) -0.0198(2) 0.7817(3) 0.0872(12) Uani d U 1
H H2 0.3666 -0.0517 0.8033 0.105 Uiso calc R 1
C C3 0.5000 -0.0684(4) 0.7500 0.0939(19) Uani d SU 1
H H3 0.5000 -0.1339 0.7500 0.113 Uiso calc SR 1
C C4 0.5786(2) 0.4645(2) 0.8045(2) 0.0585(8) Uani d DU 1
H H4 0.6332 0.4310 0.8429 0.070 Uiso calc R 1
C C5 0.5828(3) 0.5621(2) 0.8065(2) 0.0742(10) Uani d DU 1
H H5 0.6392 0.5939 0.8444 0.089 Uiso calc R 1
C C6 0.5000 0.6101(3) 0.7500 0.0867(17) Uani d SDU 1
H H6 0.5000 0.6756 0.7500 0.104 Uiso calc SR 1
C C7 0.1713(2) 0.0679(2) 0.5585(2) 0.0530(7) Uani d U 1
H H7 0.1148 0.1042 0.5711 0.064 Uiso calc R 1
C C8 0.1678(3) -0.0289(2) 0.5699(2) 0.0644(9) Uani d U 1
H H8 0.1093 -0.0572 0.5889 0.077 Uiso calc R 1
C C9 0.2522(3) -0.0829(2) 0.5527(2) 0.0654(9) Uani d U 1
H H9 0.2515 -0.1480 0.5597 0.078 Uiso calc R 1
C C10 0.3378(3) -0.0382(2) 0.5251(2) 0.0628(9) Uani d U 1
H H10 0.3962 -0.0728 0.5140 0.075 Uiso calc R 1
C C11 0.3356(2) 0.05782(19) 0.5141(2) 0.0531(8) Uani d U 1
H H11 0.3932 0.0873 0.4949 0.064 Uiso calc R 1

loop_
_atom_site_aniso_label
_atom_site_aniso_U_11
_atom_site_aniso_U_22
_atom_site_aniso_U_33
_atom_site_aniso_U_12
_atom_site_aniso_U_13
_atom_site_aniso_U_23
Ni1 0.0512(3) 0.0362(3) 0.0319(3) 0.000 0.0053(2) 0.000
Ni2 0.0548(3) 0.0354(3) 0.0372(3) 0.0018(2) 0.0167(3) -0.0008(2)
N1 0.067(2) 0.0421(18) 0.043(2) 0.000 0.0137(17) 0.000
N2 0.059(2) 0.0453(18) 0.043(2) 0.000 0.0098(17) 0.000
N3 0.0507(15) 0.0540(14) 0.0391(14) -0.0033(11) 0.0065(12) 0.0012(11)
N4 0.0464(14) 0.0377(12) 0.0440(15) -0.0003(9) 0.0055(13) 0.0022(10)
N5 0.073(2) 0.088(2) 0.065(2) -0.0014(15) 0.0277(18) 0.0100(15)
N6 0.0505(14) 0.0449(13) 0.0396(13) -0.0013(10) 0.0089(11) -0.0010(11)
N7 0.0545(16) 0.0620(15) 0.0476(17) 0.0076(12) 0.0162(13) -0.0040(12)
N8 0.0556(16) 0.0428(13) 0.0433(17) 0.0042(11) 0.0152(14) -0.0062(11)
N9 0.082(2) 0.106(2) 0.047(2) 0.0177(17) -0.0008(17) -0.0150(17)
C1 0.085(2) 0.0548(19) 0.062(2) -0.0102(17) 0.0236(18) -0.0005(16)
C2 0.124(3) 0.059(2) 0.079(3) -0.028(2) 0.023(3) 0.008(2)
C3 0.138(5) 0.053(3) 0.088(4) 0.000 0.015(4) 0.000
C4 0.070(2) 0.0579(19) 0.0416(18) -0.0076(15) -0.0047(16) 0.0020(15)
C5 0.098(3) 0.060(2) 0.057(2) -0.0187(18) -0.003(2) -0.0029(17)
C6 0.122(4) 0.050(3) 0.093(4) 0.000 0.033(4) 0.000
C7 0.0588(18) 0.0567(18) 0.0446(18) -0.0022(14) 0.0128(15) 0.0058(14)
C8 0.081(2) 0.0575(19) 0.057(2) -0.0120(17) 0.0195(18) 0.0083(16)
C9 0.095(3) 0.0448(17) 0.054(2) -0.0028(17) 0.0094(19) 0.0061(15)
C10 0.070(2) 0.0501(18) 0.067(2) 0.0090(15) 0.0087(18) -0.0022(16)
C11 0.0538(17) 0.0481(16) 0.056(2) 0.0004(13) 0.0081(15) -0.0008(14)

loop_
_atom_type_symbol
_atom_type_description
_atom_type_scat_dispersion_real
_atom_type_scat_dispersion_imag
_atom_type_scat_source
C C 0.0033 0.0016 'International Tables Vol C Tables 4.2.6.8 and 6.1.1.4'
H H 0.0000 0.0000 'International Tables Vol C Tables 4.2.6.8 and 6.1.1.4'
N N 0.0061 0.0033 'International Tables Vol C Tables 4.2.6.8 and 6.1.1.4'
Ni Ni 0.3393 1.1124 'International Tables Vol C Tables 4.2.6.8 and 6.1.1.4'

loop_
_geom_angle_atom_site_label_1
_geom_angle_atom_site_label_2
_geom_angle_atom_site_label_3
_geom_angle_site_symmetry_1
_geom_angle_site_symmetry_3
_geom_angle
N3 Ni1 N3 . 2_656 179.84(13)
N3 Ni1 N1 . . 90.08(6)
N3 Ni1 N1 2_656 . 90.08(6)
N3 Ni1 N2 . . 89.92(6)
N3 Ni1 N2 2_656 . 89.92(6)
N1 Ni1 N2 . . 180.00
N7 Ni2 N7 7_556 . 180.0
N7 Ni2 N6 7_556 7_556 89.22(9)
N7 Ni2 N6 . 7_556 90.78(9)
N7 Ni2 N6 7_556 . 90.78(9)
N7 Ni2 N6 . . 89.22(9)
N6 Ni2 N6 7_556 . 180.0
C1 N1 C1 . 2_656 117.7(4)
C1 N1 Ni1 . . 121.15(19)
C1 N1 Ni1 2_656 . 121.15(19)
C4 N2 C4 2_656 . 118.6(4)
C4 N2 Ni1 2_656 . 120.71(18)
C4 N2 Ni1 . . 120.71(18)
N4 N3 Ni1 . . 120.3(2)
N5 N4 N3 . . 177.9(3)
C11 N6 C7 . . 118.2(2)
C11 N6 Ni2 . . 120.31(18)
C7 N6 Ni2 . . 121.28(19)
N8 N7 Ni2 . . 118.8(2)
N9 N8 N7 . . 177.8(3)
N1 C1 C2 . . 122.3(3)
N1 C1 H1 . . 118.8
C2 C1 H1 . . 118.8
C3 C2 C1 . . 119.3(4)
C3 C2 H2 . . 120.4
C1 C2 H2 . . 120.4
C2 C3 C2 2_656 . 119.0(5)
C2 C3 H3 2_656 . 120.5
C2 C3 H3 . . 120.5
N2 C4 C5 . . 123.0(3)
N2 C4 H4 . . 118.5
C5 C4 H4 . . 118.5
C6 C5 C4 . . 117.3(3)
C6 C5 H5 . . 121.3
C4 C5 H5 . . 121.3
C5 C6 C5 2_656 . 120.8(4)
C5 C6 H6 2_656 . 119.6
C5 C6 H6 . . 119.6
N6 C7 C8 . . 122.0(3)
N6 C7 H7 . . 119.0
C8 C7 H7 . . 119.0
C9 C8 C7 . . 119.2(3)
C9 C8 H8 . . 120.4
C7 C8 H8 . . 120.4
C8 C9 C10 . . 118.7(3)
C8 C9 H9 . . 120.7
C10 C9 H9 . . 120.7
C11 C10 C9 . . 119.1(3)
C11 C10 H10 . . 120.4
C9 C10 H10 . . 120.4
N6 C11 C10 . . 122.8(3)
N6 C11 H11 . . 118.6
C10 C11 H11 . . 118.6

loop_
_geom_bond_atom_site_label_1
_geom_bond_atom_site_label_2
_geom_bond_site_symmetry_2
_geom_bond_distance
_geom_bond_publ_flag
Ni1 N3 . 2.000(2) y
Ni1 N3 2_656 2.000(2) ?
Ni1 N1 . 2.057(3) y
Ni1 N2 . 2.073(3) y
Ni2 N7 7_556 2.003(2) ?
Ni2 N7 . 2.003(2) y
Ni2 N6 7_556 2.017(2) ?
Ni2 N6 . 2.017(2) y
N1 C1 . 1.339(3) ?
N1 C1 2_656 1.339(3) ?
N2 C4 2_656 1.332(3) ?
N2 C4 . 1.332(3) ?
N3 N4 . 1.209(3) ?
N4 N5 . 1.141(4) ?
N6 C11 . 1.341(3) ?
N6 C7 . 1.343(3) ?
N7 N8 . 1.210(3) ?
N8 N9 . 1.140(4) ?
C1 C2 . 1.375(5) ?
C1 H1 . 0.9300 ?
C2 C3 . 1.362(4) ?
C2 H2 . 0.9300 ?
C3 C2 2_656 1.362(5) ?
C3 H3 . 0.9300 ?
C4 C5 . 1.387(4) ?
C4 H4 . 0.9300 ?
C5 C6 . 1.380(3) ?
C5 H5 . 0.9300 ?
C6 C5 2_656 1.380(3) ?
C6 H6 . 0.9300 ?
C7 C8 . 1.386(4) ?
C7 H7 . 0.9300 ?
C8 C9 . 1.380(4) ?
C8 H8 . 0.9300 ?
C9 C10 . 1.381(4) ?
C9 H9 . 0.9300 ?
C10 C11 . 1.372(4) ?
C10 H10 . 0.9300 ?
C11 H11 . 0.9300 ?

loop_
_geom_hbond_atom_site_label_D
_geom_hbond_atom_site_label_H
_geom_hbond_atom_site_label_A
_geom_hbond_site_symmetry_A
_geom_hbond_distance_DH
_geom_hbond_distance_HA
_geom_hbond_distance_DA
_geom_hbond_angle_DHA
C1 H1 N9 7_556 0.93 2.49 3.182(5) 131
